data_7220467
loop_
_publ_author_name
'Singh, Vinod Prasad'
'Singh, Pooja'
'Singh, Divya Pratap'
'Tiwari, Karishma'
'Mishra, Monika'
'SINGH, ASHISH'

_publ_section_title
;
 Synthesis, structural investigations and corrosion inhibition studies on
 Mn(II), Co(II), Ni(II), Cu(II) and Zn(II) complexes with 2-amino-benzoic
 acid (phenyl-pyridin-2-yl-methylene)-hydrazide
;
_journal_name_full 'RSC Adv.'
_journal_paper_doi 10.1039/C4RA11929K
_journal_year 2015
_chemical_formula_moiety 'C38 H30 Mn N8 O2'
_chemical_formula_sum 'C38 H30 Mn N8 O2'
_chemical_formula_weight 685.64
_space_group_IT_number 2
_symmetry_cell_setting triclinic
_symmetry_Int_Tables_number 2
_symmetry_space_group_name_Hall '-P 1'
_symmetry_space_group_name_H-M 'P -1'
_atom_sites_solution_hydrogens geom
_atom_sites_solution_primary direct
_atom_sites_solution_secondary difmap
_audit_creation_method SHELXL-97
_audit_update_record
;
2014-02-21 deposited with the CCDC.
2015-05-12 downloaded from the CCDC.
;
_cell_angle_alpha 82.460(6)
_cell_angle_beta 85.509(5)
_cell_angle_gamma 67.300(6)
_cell_formula_units_Z 2
_cell_length_a 10.7689(6)
_cell_length_b 11.3142(8)
_cell_length_c 15.4981(11)
_cell_measurement_temperature 293(2)
_cell_volume 1726.2(2)
_computing_structure_refinement 'SHELXL-97 (Sheldrick, 1997)'
_diffrn_ambient_temperature 293(2)
_diffrn_measured_fraction_theta_full 0.998
_diffrn_measured_fraction_theta_max 0.835
_diffrn_radiation_monochromator graphite
_diffrn_radiation_type MoK\a
_diffrn_radiation_wavelength 0.71073
_diffrn_reflns_av_R_equivalents 0.0345
_diffrn_reflns_av_sigmaI/netI 0.0880
_diffrn_reflns_limit_h_max 14
_diffrn_reflns_limit_h_min -14
_diffrn_reflns_limit_k_max 13
_diffrn_reflns_limit_k_min -14
_diffrn_reflns_limit_l_max 20
_diffrn_reflns_limit_l_min -20
_diffrn_reflns_number 13537
_diffrn_reflns_theta_full 25.00
_diffrn_reflns_theta_max 29.18
_diffrn_reflns_theta_min 3.30
_diffrn_source 'fine-focus sealed tube'
_exptl_absorpt_coefficient_mu 0.428
_exptl_absorpt_correction_T_max 1.00000
_exptl_absorpt_correction_T_min 0.89611
_exptl_absorpt_correction_type multi-scan
_exptl_crystal_density_diffrn 1.319
_exptl_crystal_density_method 'not measured'
_exptl_crystal_F_000 710
_exptl_crystal_size_max 0.32
_exptl_crystal_size_mid 0.30
_exptl_crystal_size_min 0.28
_refine_diff_density_max 0.984
_refine_diff_density_min -0.338
_refine_diff_density_rms 0.078
_refine_ls_extinction_method none
_refine_ls_goodness_of_fit_ref 1.038
_refine_ls_hydrogen_treatment mixed
_refine_ls_matrix_type full
_refine_ls_number_parameters 442
_refine_ls_number_reflns 9333
_refine_ls_number_restraints 0
_refine_ls_restrained_S_all 1.038
_refine_ls_R_factor_all 0.1444
_refine_ls_R_factor_gt 0.0769
_refine_ls_shift/su_max 0.001
_refine_ls_shift/su_mean 0.000
_refine_ls_structure_factor_coef Fsqd
_refine_ls_weighting_details 'calc w=1/[\s^2^(Fo^2^)+(0.1159P)^2^+1.0633P] where P=(Fo^2^+2Fc^2^)/3'
_refine_ls_weighting_scheme calc
_refine_ls_wR_factor_gt 0.2027
_refine_ls_wR_factor_ref 0.2572
_reflns_number_gt 4222
_reflns_number_total 9333
_reflns_threshold_expression >2sigma(I)
_cod_data_source_file c4ra11929k2.cif
_cod_data_source_block d-33
_cod_database_code 7220467

loop_
_symmetry_equiv_pos_as_xyz
'x, y, z'
'-x, -y, -z'

loop_
_atom_site_label
_atom_site_type_symbol
_atom_site_fract_x
_atom_site_fract_y
_atom_site_fract_z
_atom_site_U_iso_or_equiv
_atom_site_adp_type
_atom_site_occupancy
_atom_site_symmetry_multiplicity
_atom_site_calc_flag
_atom_site_refinement_flags
O2 O -0.0146(3) 0.6102(3) 0.8146(2) 0.0539(9) Uani 1 1 d .
N5 N 0.2498(4) 0.2237(3) 0.8050(2) 0.0458(9) Uani 1 1 d .
N6 N 0.1854(3) 0.4275(3) 0.8872(2) 0.0401(8) Uani 1 1 d .
N2 N 0.0913(4) 0.3752(4) 0.6336(2) 0.0474(9) Uani 1 1 d .
O1 O -0.0800(3) 0.3685(3) 0.7525(2) 0.0564(9) Uani 1 1 d .
C23 C 0.4318(4) 0.1004(4) 0.8986(3) 0.0460(11) Uani 1 1 d .
H23 H 0.4864 0.0962 0.9435 0.055 Uiso 1 1 calc R
N7 N 0.1414(3) 0.5416(3) 0.9246(2) 0.0394(8) Uani 1 1 d .
C22 C 0.4541(5) -0.0091(4) 0.8574(3) 0.0567(13) Uani 1 1 d .
H22 H 0.5228 -0.0871 0.8749 0.068 Uiso 1 1 calc R
C27 C 0.3126(5) 0.3627(4) 1.0702(3) 0.0472(11) Uani 1 1 d .
H27 H 0.2228 0.3731 1.0798 0.057 Uiso 1 1 calc R
N3 N 0.0138(4) 0.3085(4) 0.6192(2) 0.0514(10) Uani 1 1 d .
C31 C 0.5057(4) 0.3229(4) 0.9756(3) 0.0493(11) Uani 1 1 d .
H31 H 0.5479 0.3061 0.9213 0.059 Uiso 1 1 calc R
C34 C -0.0116(4) 0.7783(4) 1.0011(3) 0.0434(10) Uani 1 1 d .
C24 C 0.3278(4) 0.2152(4) 0.8720(3) 0.0390(9) Uani 1 1 d .
C33 C -0.0325(4) 0.7553(4) 0.9171(3) 0.0428(10) Uani 1 1 d .
C35 C -0.0867(5) 0.9016(5) 1.0277(3) 0.0563(13) Uani 1 1 d .
H35 H -0.0762 0.9187 1.0832 0.068 Uiso 1 1 calc R
C5 C 0.2492(5) 0.4672(5) 0.5994(3) 0.0536(12) Uani 1 1 d .
C13 C -0.0758(5) 0.3168(4) 0.6842(3) 0.0476(11) Uani 1 1 d .
N1 N 0.2277(4) 0.5007(4) 0.6807(3) 0.0572(10) Uani 1 1 d .
C25 C 0.2921(4) 0.3325(4) 0.9162(3) 0.0361(9) Uani 1 1 d .
C21 C 0.3740(5) 0.0002(5) 0.7916(3) 0.0579(13) Uani 1 1 d .
H21 H 0.3860 -0.0713 0.7635 0.070 Uiso 1 1 calc R
C7 C 0.2308(5) 0.3116(5) 0.5004(3) 0.0511(12) Uani 1 1 d .
C28 C 0.3839(6) 0.3726(5) 1.1369(3) 0.0611(14) Uani 1 1 d .
H28 H 0.3426 0.3881 1.1915 0.073 Uiso 1 1 calc R
C38 C -0.1237(5) 0.8559(5) 0.8637(4) 0.0595(13) Uani 1 1 d .
H38 H -0.1375 0.8411 0.8083 0.071 Uiso 1 1 calc R
C14 C -0.1827(5) 0.2648(5) 0.6752(3) 0.0591(13) Uani 1 1 d .
C26 C 0.3729(4) 0.3376(4) 0.9888(3) 0.0372(9) Uani 1 1 d .
C32 C 0.0332(4) 0.6293(4) 0.8823(3) 0.0407(10) Uani 1 1 d .
C12 C 0.1415(6) 0.3260(6) 0.4360(4) 0.083(2) Uani 1 1 d .
H12 H 0.0514 0.3796 0.4425 0.099 Uiso 1 1 calc R
C29 C 0.5139(7) 0.3597(5) 1.1233(4) 0.0749(18) Uani 1 1 d .
H29 H 0.5607 0.3689 1.1682 0.090 Uiso 1 1 calc R
N8 N 0.0752(4) 0.6874(4) 1.0579(3) 0.0681(13) Uani 1 1 d .
H8A H 0.1207 0.6114 1.0433 0.082 Uiso 1 1 calc R
H8B H 0.0845 0.7060 1.1085 0.082 Uiso 1 1 calc R
C30 C 0.5773(5) 0.3333(5) 1.0440(4) 0.0671(16) Uani 1 1 d .
H30 H 0.6673 0.3223 1.0356 0.080 Uiso 1 1 calc R
C37 C -0.1931(5) 0.9756(5) 0.8904(4) 0.0699(16) Uani 1 1 d .
H37 H -0.2513 1.0411 0.8529 0.084 Uiso 1 1 calc R
C9 C 0.4044(6) 0.1638(6) 0.4160(4) 0.0835(19) Uani 1 1 d .
H9 H 0.4931 0.1064 0.4105 0.100 Uiso 1 1 calc R
C15 C -0.1757(8) 0.1803(7) 0.6155(5) 0.091(2) Uani 1 1 d .
C6 C 0.1867(5) 0.3800(4) 0.5794(3) 0.0469(11) Uani 1 1 d .
C36 C -0.1763(5) 0.9978(5) 0.9718(4) 0.0693(16) Uani 1 1 d .
H36 H -0.2252 1.0782 0.9905 0.083 Uiso 1 1 calc R
C17 C -0.3874(10) 0.1769(10) 0.6679(6) 0.121(4) Uani 1 1 d .
H17 H -0.4539 0.1436 0.6675 0.145 Uiso 1 1 calc R
C19 C -0.2988(6) 0.3087(6) 0.7279(4) 0.0735(17) Uani 1 1 d .
H19 H -0.3054 0.3673 0.7665 0.088 Uiso 1 1 calc R
C8 C 0.3627(5) 0.2300(5) 0.4893(4) 0.0695(15) Uani 1 1 d .
H8 H 0.4247 0.2190 0.5312 0.083 Uiso 1 1 calc R
C20 C 0.2738(5) 0.1190(4) 0.7671(3) 0.0546(12) Uani 1 1 d .
H20 H 0.2203 0.1250 0.7211 0.065 Uiso 1 1 calc R
N4 N -0.0686(8) 0.1354(8) 0.5603(5) 0.162(4) Uani 1 1 d .
H41 H -0.0018 0.1591 0.5613 0.194 Uiso 1 1 calc R
H4B H -0.0672 0.0833 0.5242 0.194 Uiso 1 1 calc R
C18 C -0.4031(7) 0.2693(8) 0.7251(5) 0.099(3) Uani 1 1 d .
H18 H -0.4810 0.3020 0.7593 0.119 Uiso 1 1 calc R
C11 C 0.1854(7) 0.2603(7) 0.3611(4) 0.097(2) Uani 1 1 d .
H11 H 0.1251 0.2708 0.3182 0.117 Uiso 1 1 calc R
C10 C 0.3169(7) 0.1819(6) 0.3525(4) 0.0845(19) Uani 1 1 d .
H10 H 0.3473 0.1401 0.3026 0.101 Uiso 1 1 calc R
C1 C 0.2748(6) 0.5873(6) 0.7010(4) 0.0788(17) Uani 1 1 d .
H1 H 0.2613 0.6091 0.7577 0.095 Uiso 1 1 calc R
C2 C 0.3411(7) 0.6447(7) 0.6426(5) 0.093(2) Uani 1 1 d .
H2 H 0.3704 0.7057 0.6590 0.111 Uiso 1 1 calc R
C3 C 0.3638(7) 0.6112(7) 0.5602(5) 0.091(2) Uani 1 1 d .
H3 H 0.4102 0.6481 0.5195 0.109 Uiso 1 1 calc R
C4 C 0.3172(6) 0.5219(6) 0.5371(4) 0.0730(16) Uani 1 1 d .
H4 H 0.3312 0.4987 0.4807 0.088 Uiso 1 1 calc R
C16 C -0.2798(10) 0.1358(8) 0.6144(6) 0.119(3) Uani 1 1 d .
H16 H -0.2741 0.0771 0.5761 0.143 Uiso 1 1 calc R
Mn1 Mn 0.08277(7) 0.42660(7) 0.76939(4) 0.0474(3) Uani 1 1 d .

loop_
_atom_site_aniso_label
_atom_site_aniso_U_11
_atom_site_aniso_U_22
_atom_site_aniso_U_33
_atom_site_aniso_U_23
_atom_site_aniso_U_13
_atom_site_aniso_U_12
O2 0.0489(18) 0.062(2) 0.0455(18) -0.0198(15) -0.0183(15) -0.0080(15)
N5 0.048(2) 0.044(2) 0.048(2) -0.0170(16) -0.0046(17) -0.0162(17)
N6 0.0408(18) 0.043(2) 0.0382(19) -0.0136(15) -0.0058(15) -0.0136(16)
N2 0.054(2) 0.057(2) 0.039(2) -0.0143(17) -0.0040(18) -0.0258(18)
O1 0.063(2) 0.080(2) 0.0380(18) -0.0194(16) -0.0019(15) -0.0356(18)
C23 0.051(3) 0.040(2) 0.045(3) -0.0066(19) -0.006(2) -0.013(2)
N7 0.0409(18) 0.0361(19) 0.0380(19) -0.0129(14) -0.0101(15) -0.0068(15)
C22 0.064(3) 0.039(3) 0.061(3) -0.008(2) -0.005(3) -0.011(2)
C27 0.048(3) 0.047(3) 0.043(3) -0.006(2) -0.002(2) -0.015(2)
N3 0.057(2) 0.064(3) 0.043(2) -0.0189(18) -0.0043(19) -0.029(2)
C31 0.041(2) 0.046(3) 0.060(3) -0.010(2) -0.008(2) -0.013(2)
C34 0.043(2) 0.044(2) 0.046(3) -0.0164(19) 0.005(2) -0.0172(19)
C24 0.039(2) 0.040(2) 0.039(2) -0.0107(17) 0.0021(18) -0.0142(18)
C33 0.040(2) 0.040(2) 0.047(3) -0.0129(19) -0.0069(19) -0.0106(18)
C35 0.058(3) 0.059(3) 0.062(3) -0.030(2) 0.016(3) -0.029(2)
C5 0.052(3) 0.064(3) 0.048(3) -0.010(2) -0.004(2) -0.025(2)
C13 0.051(3) 0.058(3) 0.039(2) -0.006(2) -0.010(2) -0.024(2)
N1 0.061(2) 0.076(3) 0.049(2) -0.019(2) -0.004(2) -0.036(2)
C25 0.035(2) 0.036(2) 0.035(2) -0.0089(16) -0.0032(17) -0.0100(17)
C21 0.070(3) 0.048(3) 0.059(3) -0.026(2) 0.001(3) -0.020(2)
C7 0.059(3) 0.059(3) 0.033(2) -0.007(2) -0.004(2) -0.020(2)
C28 0.085(4) 0.054(3) 0.041(3) -0.010(2) -0.013(3) -0.020(3)
C38 0.057(3) 0.053(3) 0.063(3) -0.009(2) -0.018(2) -0.011(2)
C14 0.067(3) 0.071(3) 0.050(3) 0.003(2) -0.021(3) -0.038(3)
C26 0.035(2) 0.035(2) 0.041(2) -0.0067(17) -0.0057(18) -0.0103(16)
C32 0.034(2) 0.047(2) 0.042(2) -0.0116(19) -0.0055(18) -0.0123(18)
C12 0.073(4) 0.093(4) 0.052(3) -0.023(3) -0.020(3) 0.009(3)
C29 0.091(4) 0.057(3) 0.079(4) -0.015(3) -0.046(4) -0.019(3)
N8 0.086(3) 0.060(3) 0.046(2) -0.021(2) -0.021(2) -0.006(2)
C30 0.051(3) 0.052(3) 0.103(5) -0.006(3) -0.031(3) -0.020(2)
C37 0.061(3) 0.044(3) 0.092(4) -0.005(3) -0.016(3) -0.004(2)
C9 0.061(3) 0.097(5) 0.081(4) -0.040(4) 0.012(3) -0.012(3)
C15 0.101(5) 0.112(5) 0.086(5) -0.043(4) -0.008(4) -0.058(4)
C6 0.050(3) 0.056(3) 0.038(2) -0.009(2) -0.006(2) -0.021(2)
C36 0.054(3) 0.046(3) 0.102(5) -0.025(3) 0.007(3) -0.010(2)
C17 0.135(7) 0.191(9) 0.088(6) 0.052(6) -0.057(5) -0.130(7)
C19 0.072(4) 0.105(5) 0.058(3) 0.007(3) -0.007(3) -0.053(3)
C8 0.051(3) 0.087(4) 0.064(4) -0.026(3) -0.006(3) -0.013(3)
C20 0.062(3) 0.053(3) 0.053(3) -0.023(2) -0.004(2) -0.022(2)
N4 0.154(7) 0.210(8) 0.192(8) -0.156(7) 0.042(6) -0.114(6)
C18 0.084(4) 0.162(7) 0.076(5) 0.031(5) -0.029(4) -0.082(5)
C11 0.111(5) 0.109(5) 0.044(3) -0.027(3) -0.026(3) -0.002(4)
C10 0.105(5) 0.093(5) 0.053(4) -0.033(3) 0.007(3) -0.029(4)
C1 0.100(5) 0.099(4) 0.071(4) -0.037(3) 0.010(3) -0.068(4)
C2 0.116(5) 0.106(5) 0.092(5) -0.029(4) 0.014(4) -0.079(5)
C3 0.105(5) 0.108(5) 0.082(5) -0.006(4) 0.014(4) -0.070(4)
C4 0.078(4) 0.093(4) 0.059(3) -0.007(3) 0.009(3) -0.046(3)
C16 0.152(8) 0.146(7) 0.117(7) -0.026(6) -0.020(6) -0.113(7)
Mn1 0.0478(4) 0.0550(5) 0.0417(4) -0.0187(3) -0.0098(3) -0.0162(3)

loop_
_atom_type_symbol
_atom_type_description
_atom_type_scat_dispersion_real
_atom_type_scat_dispersion_imag
_atom_type_scat_source
C C 0.0033 0.0016 'International Tables Vol C Tables 4.2.6.8 and 6.1.1.4'
H H 0.0000 0.0000 'International Tables Vol C Tables 4.2.6.8 and 6.1.1.4'
N N 0.0061 0.0033 'International Tables Vol C Tables 4.2.6.8 and 6.1.1.4'
O O 0.0106 0.0060 'International Tables Vol C Tables 4.2.6.8 and 6.1.1.4'
Mn Mn 0.3368 0.7283 'International Tables Vol C Tables 4.2.6.8 and 6.1.1.4'

loop_
_geom_angle_atom_site_label_1
_geom_angle_atom_site_label_2
_geom_angle_atom_site_label_3
_geom_angle
C32 O2 Mn1 116.7(3)
C20 N5 C24 118.2(4)
C20 N5 Mn1 126.5(3)
C24 N5 Mn1 115.4(3)
C25 N6 N7 119.2(3)
C25 N6 Mn1 123.3(3)
N7 N6 Mn1 117.0(2)
C6 N2 N3 121.0(4)
C6 N2 Mn1 120.8(3)
N3 N2 Mn1 116.2(3)
C13 O1 Mn1 116.8(3)
C24 C23 C22 119.4(4)
C24 C23 H23 120.3
C22 C23 H23 120.3
C32 N7 N6 109.7(3)
C21 C22 C23 119.0(4)
C21 C22 H22 120.5
C23 C22 H22 120.5
C28 C27 C26 120.7(5)
C28 C27 H27 119.6
C26 C27 H27 119.6
C13 N3 N2 109.6(4)
C26 C31 C30 119.9(5)
C26 C31 H31 120.1
C30 C31 H31 120.1
N8 C34 C33 123.4(4)
N8 C34 C35 118.7(4)
C33 C34 C35 117.9(4)
N5 C24 C23 120.9(4)
N5 C24 C25 116.4(3)
C23 C24 C25 122.6(4)
C38 C33 C34 118.7(4)
C38 C33 C32 117.3(4)
C34 C33 C32 123.9(4)
C36 C35 C34 120.8(5)
C36 C35 H35 119.6
C34 C35 H35 119.6
N1 C5 C4 120.9(5)
N1 C5 C6 115.9(4)
C4 C5 C6 123.0(5)
O1 C13 N3 124.6(4)
O1 C13 C14 117.4(4)
N3 C13 C14 117.9(4)
C5 N1 C1 118.4(5)
C5 N1 Mn1 116.2(3)
C1 N1 Mn1 124.7(4)
N6 C25 C24 114.2(4)
N6 C25 C26 124.0(4)
C24 C25 C26 121.8(3)
C22 C21 C20 118.5(4)
C22 C21 H21 120.8
C20 C21 H21 120.8
C8 C7 C12 117.9(5)
C8 C7 C6 120.3(4)
C12 C7 C6 121.8(4)
C29 C28 C27 120.2(5)
C29 C28 H28 119.9
C27 C28 H28 119.9
C37 C38 C33 122.2(5)
C37 C38 H38 118.9
C33 C38 H38 118.9
C15 C14 C19 118.1(6)
C15 C14 C13 124.5(5)
C19 C14 C13 117.4(5)
C31 C26 C27 118.9(4)
C31 C26 C25 121.2(4)
C27 C26 C25 119.9(4)
O2 C32 N7 124.3(4)
O2 C32 C33 118.7(3)
N7 C32 C33 117.0(4)
C7 C12 C11 121.0(5)
C7 C12 H12 119.5
C11 C12 H12 119.5
C28 C29 C30 120.7(5)
C28 C29 H29 119.7
C30 C29 H29 119.7
C34 N8 H8A 120.0
C34 N8 H8B 120.0
H8A N8 H8B 120.0
C29 C30 C31 119.7(5)
C29 C30 H30 120.2
C31 C30 H30 120.2
C36 C37 C38 119.5(5)
C36 C37 H37 120.2
C38 C37 H37 120.2
C10 C9 C8 120.7(5)
C10 C9 H9 119.6
C8 C9 H9 119.6
N4 C15 C14 122.1(6)
N4 C15 C16 118.4(7)
C14 C15 C16 119.4(7)
N2 C6 C5 113.8(4)
N2 C6 C7 126.1(4)
C5 C6 C7 120.1(4)
C37 C36 C35 120.8(5)
C37 C36 H36 119.6
C35 C36 H36 119.6
C16 C17 C18 121.9(7)
C16 C17 H17 119.1
C18 C17 H17 119.1
C18 C19 C14 122.8(7)
C18 C19 H19 118.6
C14 C19 H19 118.6
C7 C8 C9 120.6(5)
C7 C8 H8 119.7
C9 C8 H8 119.7
N5 C20 C21 124.0(5)
N5 C20 H20 118.0
C21 C20 H20 118.0
C15 N4 H41 120.0
C15 N4 H4B 120.0
H41 N4 H4B 120.0
C19 C18 C17 117.0(7)
C19 C18 H18 121.5
C17 C18 H18 121.5
C10 C11 C12 119.0(6)
C10 C11 H11 120.5
C12 C11 H11 120.5
C11 C10 C9 120.6(6)
C11 C10 H10 119.7
C9 C10 H10 119.7
N1 C1 C2 123.3(6)
N1 C1 H1 118.3
C2 C1 H1 118.3
C3 C2 C1 118.7(6)
C3 C2 H2 120.7
C1 C2 H2 120.7
C2 C3 C4 119.6(6)
C2 C3 H3 120.2
C4 C3 H3 120.2
C3 C4 C5 119.1(6)
C3 C4 H4 120.5
C5 C4 H4 120.5
C17 C16 C15 120.6(8)
C17 C16 H16 119.7
C15 C16 H16 119.7
O2 Mn1 O1 103.49(13)
O2 Mn1 N6 72.18(11)
O1 Mn1 N6 131.60(13)
O2 Mn1 N2 127.93(13)
O1 Mn1 N2 70.14(13)
N6 Mn1 N2 150.33(14)
O2 Mn1 N1 90.52(14)
O1 Mn1 N1 137.13(13)
N6 Mn1 N1 91.21(14)
N2 Mn1 N1 69.38(14)
O2 Mn1 N5 142.13(12)
O1 Mn1 N5 98.89(13)
N6 Mn1 N5 70.10(12)
N2 Mn1 N5 88.31(13)
N1 Mn1 N5 93.47(14)

loop_
_geom_bond_atom_site_label_1
_geom_bond_atom_site_label_2
_geom_bond_distance
O2 C32 1.281(5)
O2 Mn1 2.119(3)
N5 C20 1.318(5)
N5 C24 1.358(5)
N5 Mn1 2.334(3)
N6 C25 1.295(5)
N6 N7 1.381(5)
N6 Mn1 2.210(3)
N2 C6 1.289(6)
N2 N3 1.369(5)
N2 Mn1 2.241(4)
O1 C13 1.265(5)
O1 Mn1 2.141(3)
C23 C24 1.386(6)
C23 C22 1.398(6)
C23 H23 0.9300
N7 C32 1.352(5)
C22 C21 1.354(7)
C22 H22 0.9300
C27 C28 1.376(7)
C27 C26 1.384(6)
C27 H27 0.9300
N3 C13 1.325(6)
C31 C26 1.376(6)
C31 C30 1.401(7)
C31 H31 0.9300
C34 N8 1.362(6)
C34 C33 1.412(6)
C34 C35 1.414(6)
C24 C25 1.477(6)
C33 C38 1.400(6)
C33 C32 1.479(6)
C35 C36 1.392(7)
C35 H35 0.9300
C5 N1 1.340(6)
C5 C4 1.391(7)
C5 C6 1.466(7)
C13 C14 1.503(7)
N1 C1 1.344(6)
N1 Mn1 2.323(4)
C25 C26 1.495(6)
C21 C20 1.388(7)
C21 H21 0.9300
C7 C8 1.376(7)
C7 C12 1.390(7)
C7 C6 1.482(6)
C28 C29 1.353(8)
C28 H28 0.9300
C38 C37 1.371(7)
C38 H38 0.9300
C14 C15 1.393(8)
C14 C19 1.395(8)
C12 C11 1.412(7)
C12 H12 0.9300
C29 C30 1.368(8)
C29 H29 0.9300
N8 H8A 0.8600
N8 H8B 0.8600
C30 H30 0.9300
C37 C36 1.358(8)
C37 H37 0.9300
C9 C10 1.358(9)
C9 C8 1.391(8)
C9 H9 0.9300
C15 N4 1.353(9)
C15 C16 1.396(10)
C36 H36 0.9300
C17 C16 1.334(11)
C17 C18 1.411(11)
C17 H17 0.9300
C19 C18 1.364(8)
C19 H19 0.9300
C8 H8 0.9300
C20 H20 0.9300
N4 H41 0.8600
N4 H4B 0.8600
C18 H18 0.9300
C11 C10 1.357(9)
C11 H11 0.9300
C10 H10 0.9300
C1 C2 1.361(8)
C1 H1 0.9300
C2 C3 1.358(9)
C2 H2 0.9300
C3 C4 1.384(8)
C3 H3 0.9300
C4 H4 0.9300
C16 H16 0.9300

loop_
_geom_torsion_atom_site_label_1
_geom_torsion_atom_site_label_2
_geom_torsion_atom_site_label_3
_geom_torsion_atom_site_label_4
_geom_torsion
C25 N6 N7 C32 177.1(4)
Mn1 N6 N7 C32 4.6(4)
C24 C23 C22 C21 0.7(7)
C6 N2 N3 C13 179.4(4)
Mn1 N2 N3 C13 15.6(4)
C20 N5 C24 C23 1.4(6)
Mn1 N5 C24 C23 -179.0(3)
C20 N5 C24 C25 -176.3(4)
Mn1 N5 C24 C25 3.2(5)
C22 C23 C24 N5 -1.8(7)
C22 C23 C24 C25 175.7(4)
N8 C34 C33 C38 -179.6(5)
C35 C34 C33 C38 1.5(6)
N8 C34 C33 C32 2.3(7)
C35 C34 C33 C32 -176.6(4)
N8 C34 C35 C36 179.7(5)
C33 C34 C35 C36 -1.3(7)
Mn1 O1 C13 N3 -7.2(6)
Mn1 O1 C13 C14 174.7(3)
N2 N3 C13 O1 -6.0(6)
N2 N3 C13 C14 172.1(4)
C4 C5 N1 C1 -0.8(8)
C6 C5 N1 C1 -175.5(5)
C4 C5 N1 Mn1 170.2(4)
C6 C5 N1 Mn1 -4.6(5)
N7 N6 C25 C24 179.0(3)
Mn1 N6 C25 C24 -8.9(5)
N7 N6 C25 C26 -0.1(6)
Mn1 N6 C25 C26 172.0(3)
N5 C24 C25 N6 3.2(5)
C23 C24 C25 N6 -174.5(4)
N5 C24 C25 C26 -177.7(4)
C23 C24 C25 C26 4.6(6)
C23 C22 C21 C20 0.7(8)
C26 C27 C28 C29 1.0(7)
C34 C33 C38 C37 -0.1(8)
C32 C33 C38 C37 178.2(5)
O1 C13 C14 C15 -164.5(5)
N3 C13 C14 C15 17.2(8)
O1 C13 C14 C19 18.3(6)
N3 C13 C14 C19 -160.0(4)
C30 C31 C26 C27 0.1(6)
C30 C31 C26 C25 177.4(4)
C28 C27 C26 C31 -0.2(6)
C28 C27 C26 C25 -177.6(4)
N6 C25 C26 C31 -118.2(5)
C24 C25 C26 C31 62.8(6)
N6 C25 C26 C27 59.2(6)
C24 C25 C26 C27 -119.9(4)
Mn1 O2 C32 N7 1.2(6)
Mn1 O2 C32 C33 -179.1(3)
N6 N7 C32 O2 -3.8(6)
N6 N7 C32 C33 176.4(3)
C38 C33 C32 O2 -13.9(6)
C34 C33 C32 O2 164.2(4)
C38 C33 C32 N7 165.9(4)
C34 C33 C32 N7 -16.0(6)
C8 C7 C12 C11 -1.0(10)
C6 C7 C12 C11 179.8(6)
C27 C28 C29 C30 -1.8(8)
C28 C29 C30 C31 1.7(8)
C26 C31 C30 C29 -0.8(7)
C33 C38 C37 C36 -1.6(9)
C19 C14 C15 N4 178.2(7)
C13 C14 C15 N4 1.0(11)
C19 C14 C15 C16 -4.3(10)
C13 C14 C15 C16 178.5(6)
N3 N2 C6 C5 173.3(4)
Mn1 N2 C6 C5 -23.7(5)
N3 N2 C6 C7 -3.9(7)
Mn1 N2 C6 C7 159.1(3)
N1 C5 C6 N2 17.9(6)
C4 C5 C6 N2 -156.7(5)
N1 C5 C6 C7 -164.7(4)
C4 C5 C6 C7 20.7(7)
C8 C7 C6 N2 -123.6(6)
C12 C7 C6 N2 55.6(7)
C8 C7 C6 C5 59.4(7)
C12 C7 C6 C5 -121.4(6)
C38 C37 C36 C35 1.8(9)
C34 C35 C36 C37 -0.3(8)
C15 C14 C19 C18 2.0(9)
C13 C14 C19 C18 179.5(5)
C12 C7 C8 C9 -0.4(9)
C6 C7 C8 C9 178.9(5)
C10 C9 C8 C7 2.5(10)
C24 N5 C20 C21 0.1(7)
Mn1 N5 C20 C21 -179.4(4)
C22 C21 C20 N5 -1.2(8)
C14 C19 C18 C17 2.2(9)
C16 C17 C18 C19 -4.5(11)
C7 C12 C11 C10 0.3(11)
C12 C11 C10 C9 1.8(12)
C8 C9 C10 C11 -3.2(12)
C5 N1 C1 C2 1.3(9)
Mn1 N1 C1 C2 -168.8(5)
N1 C1 C2 C3 -1.5(11)
C1 C2 C3 C4 1.1(11)
C2 C3 C4 C5 -0.7(10)
N1 C5 C4 C3 0.5(8)
C6 C5 C4 C3 174.9(6)
C18 C17 C16 C15 2.3(13)
N4 C15 C16 C17 179.8(8)
C14 C15 C16 C17 2.2(12)
C32 O2 Mn1 O1 130.9(3)
C32 O2 Mn1 N6 1.1(3)
C32 O2 Mn1 N2 -153.9(3)
C32 O2 Mn1 N1 -90.0(3)
C32 O2 Mn1 N5 6.4(4)
C13 O1 Mn1 O2 137.0(3)
C13 O1 Mn1 N6 -145.0(3)
C13 O1 Mn1 N2 11.2(3)
C13 O1 Mn1 N1 31.2(4)
C13 O1 Mn1 N5 -73.8(3)
C25 N6 Mn1 O2 -175.4(4)
N7 N6 Mn1 O2 -3.2(3)
C25 N6 Mn1 O1 92.2(4)
N7 N6 Mn1 O1 -95.6(3)
C25 N6 Mn1 N2 -37.7(5)
N7 N6 Mn1 N2 134.5(3)
C25 N6 Mn1 N1 -85.2(3)
N7 N6 Mn1 N1 87.0(3)
C25 N6 Mn1 N5 8.0(3)
N7 N6 Mn1 N5 -179.8(3)
C6 N2 Mn1 O2 89.7(4)
N3 N2 Mn1 O2 -106.5(3)
C6 N2 Mn1 O1 -178.4(4)
N3 N2 Mn1 O1 -14.6(3)
C6 N2 Mn1 N6 -36.0(5)
N3 N2 Mn1 N6 127.8(3)
C6 N2 Mn1 N1 16.1(3)
N3 N2 Mn1 N1 179.8(3)
C6 N2 Mn1 N5 -78.3(3)
N3 N2 Mn1 N5 85.5(3)
C5 N1 Mn1 O2 -135.7(3)
C1 N1 Mn1 O2 34.6(5)
C5 N1 Mn1 O1 -25.1(4)
C1 N1 Mn1 O1 145.2(4)
C5 N1 Mn1 N6 152.1(3)
C1 N1 Mn1 N6 -37.6(5)
C5 N1 Mn1 N2 -4.9(3)
C1 N1 Mn1 N2 165.4(5)
C5 N1 Mn1 N5 82.0(3)
C1 N1 Mn1 N5 -107.7(5)
C20 N5 Mn1 O2 168.8(4)
C24 N5 Mn1 O2 -10.7(4)
C20 N5 Mn1 O1 42.9(4)
C24 N5 Mn1 O1 -136.6(3)
C20 N5 Mn1 N6 174.1(4)
C24 N5 Mn1 N6 -5.4(3)
C20 N5 Mn1 N2 -26.7(4)
C24 N5 Mn1 N2 153.8(3)
C20 N5 Mn1 N1 -95.9(4)
C24 N5 Mn1 N1 84.6(3)
